data_7716882
loop_
_publ_author_name
'Perontsis, Spyros'
'Hatzidimitriou, Antonios G.'
'Psomas, George'

_publ_section_title
;
 Coordination compounds of cobalt(II) with carboxylate non-steroidal
 anti-inflammatory drugs: structure and biological profile.
;
_journal_issue 36
_journal_name_full 'Dalton transactions (Cambridge, England : 2003)'
_journal_page_first 15215
_journal_page_last 15235
_journal_paper_doi 10.1039/d4dt01846j
_journal_volume 53
_journal_year 2024
_chemical_formula_moiety 'C61 H60 Cl8 Co2 N6 O15'
_chemical_formula_sum 'C61 H60 Cl8 Co2 N6 O15'
_chemical_formula_weight 1518.67
_space_group_IT_number 15
_space_group_name_Hall '-C 2yc'
_space_group_name_H-M_alt 'C 1 2/c 1'
_symmetry_cell_setting monoclinic
_symmetry_space_group_name_H-M 'C 1 2/c 1'
_atom_sites_solution_hydrogens difmap
_atom_sites_solution_primary other
_audit_update_record
;
2024-03-01 deposited with the CCDC.	2024-08-26 downloaded from the CCDC.
;
_cell_angle_alpha 90
_cell_angle_beta 91.9463(18)
_cell_angle_gamma 90
_cell_formula_units_Z 2
_cell_length_a 37.393(2)
_cell_length_b 9.5275(5)
_cell_length_c 9.8887(5)
_cell_measurement_reflns_used 188
_cell_measurement_temperature 295
_cell_measurement_theta_max 20
_cell_measurement_theta_min 10
_cell_volume 3520.9(3)
_computing_cell_refinement 'Apex2 (Bruker AXS, 2006)'
_computing_data_collection 'Apex2 (Bruker AXS, 2006)'
_computing_data_reduction 'Apex2 (Bruker AXS, 2006)'
_computing_molecular_graphics 'CAMERON (Watkin et al., 1996)'
_computing_publication_material 'CRYSTALS (Betteridge et al., 2003)'
_computing_structure_refinement 'CRYSTALS (Betteridge et al., 2003)'
_computing_structure_solution 'Superflip (Palatinus & Chapuis, 2007)'
_diffrn_ambient_temperature 295
_diffrn_measured_fraction_theta_full 0.998
_diffrn_measured_fraction_theta_max 0.991
_diffrn_measurement_device Area
_diffrn_measurement_device_type 'Bruker Kappa Apex2'
_diffrn_measurement_method '\f & \w scans'
_diffrn_radiation_monochromator graphite
_diffrn_radiation_type 'Mo K\a'
_diffrn_radiation_wavelength 0.71073
_diffrn_reflns_av_R_equivalents 0.028
_diffrn_reflns_limit_h_max 44
_diffrn_reflns_limit_h_min -45
_diffrn_reflns_limit_k_max 11
_diffrn_reflns_limit_k_min -11
_diffrn_reflns_limit_l_max 8
_diffrn_reflns_limit_l_min -12
_diffrn_reflns_number 20090
_diffrn_reflns_theta_full 25.299
_diffrn_reflns_theta_max 25.815
_diffrn_reflns_theta_min 1.090
_diffrn_standards_number 0
_exptl_absorpt_coefficient_mu 0.840
_exptl_absorpt_correction_T_max 0.84
_exptl_absorpt_correction_T_min 0.81
_exptl_absorpt_correction_type numerical
_exptl_absorpt_process_details
; 
 Analytical Absorption (De Meulenaer & Tompa, 1965) 
;
_exptl_crystal_colour 'pale pink'
_exptl_crystal_density_diffrn 1.432
_exptl_crystal_density_method 'not measured'
_exptl_crystal_description prism
_exptl_crystal_F_000 1556
_exptl_crystal_size_max 0.260
_exptl_crystal_size_mid 0.250
_exptl_crystal_size_min 0.210
_refine_diff_density_max 0.84
_refine_diff_density_min -0.55
_refine_ls_extinction_method None
_refine_ls_goodness_of_fit_ref 1.0000
_refine_ls_hydrogen_treatment constr
_refine_ls_matrix_type full
_refine_ls_number_parameters 221
_refine_ls_number_reflns 2590
_refine_ls_number_restraints 22
_refine_ls_R_factor_all 0.0752
_refine_ls_R_factor_gt 0.0578
_refine_ls_shift/su_max 0.0010890
_refine_ls_shift/su_mean 0.0000277
_refine_ls_structure_factor_coef Fsqd
_refine_ls_weighting_details
;
 Method, part 1, Chebychev polynomial, (Watkin, 1994, Prince, 1982) 
 [weight] = 1.0/[A~0~*T~0~(x)+A~1~*T~1~(x) ... +A~n-1~]*T~n-1~(x)] 
 where A~i~ are the Chebychev coefficients listed below and x= Fcalc/Fmax 
 Method = Robust Weighting (Prince, 1982) 
 W = [weight] * [1-(deltaF/6*sigmaF)^2^]^2^ 
 A~i~ are: 
 4.83 6.31 1.81 
;
_refine_ls_weighting_scheme calc
_refine_ls_wR_factor_all 0.1433
_refine_ls_wR_factor_gt 0.1331
_refine_ls_wR_factor_ref 0.1331
_reflns_limit_h_max 45
_reflns_limit_h_min -45
_reflns_limit_k_max 11
_reflns_limit_k_min 0
_reflns_limit_l_max 12
_reflns_limit_l_min 0
_reflns_number_gt 2590
_reflns_number_total 3362
_reflns_threshold_expression I>2.0\s(I)
_oxford_diffrn_Wilson_B_factor 3.74
_oxford_diffrn_Wilson_scale 246.40
_oxford_refine_ls_r_factor_ref 0.0578
_oxford_refine_ls_scale 0.08619(3)
_oxford_reflns_number_all 3353
_oxford_reflns_threshold_expression_ref I>2.0\s(I)
_cod_data_source_file d4dt01846j2.cif
_cod_data_source_block I_CCDC2
_cod_depositor_comments
;
The following automatic conversions were performed:

data item '_atom_sites_solution_primary' value 'Other' was changed to
'other' in accordance with the
/home/data/users/saulius/crontab/automatic-downloads/rss-feeds/RSC/lib/dictionaries/cif_core.dic
dictionary named 'cif_core.dic' version 2.4.2 last updated on
2011-04-26.

Automatic conversion script
Id: cif_fix_values 8170 2020-07-09 18:12:32Z antanas 

 Adding full bibliography for 7716880--7716887.cif.
;
_cod_original_cell_volume 3521.0(3)
_cod_original_sg_symbol_H-M 'C 1 2/c 1 '
_cod_database_code 7716882

loop_
_symmetry_equiv_pos_as_xyz
x,y,z
-x,-y,-z
x+1/2,y+1/2,z
-x+1/2,-y+1/2,-z
-x,y,-z+1/2
x,-y,z+1/2
-x+1/2,y+1/2,-z+1/2
x+1/2,-y+1/2,z+1/2

loop_
_atom_site_label
_atom_site_type_symbol
_atom_site_fract_x
_atom_site_fract_y
_atom_site_fract_z
_atom_site_U_iso_or_equiv
_atom_site_occupancy
_atom_site_adp_type
_atom_site_refinement_flags_posn
_atom_site_refinement_flags_adp
_atom_site_refinement_flags_occupancy
_atom_site_disorder_assembly
_atom_site_disorder_group
_atom_site_attached_hydrogens
Co1 Co 0.5000 0.08752(11) 0.2500 0.0537 1.0000 Uani S T . . . .
O1 O 0.54490(7) 0.0854(4) 0.1282(3) 0.0601 1.0000 Uani . . . . . .
O2 O 0.57600(9) 0.2523(5) 0.2309(6) 0.1053 1.0000 Uani . . . . . .
O3 O 0.5243(3) -0.0724(12) 0.3674(11) 0.118(2) 0.5000 Uiso . U . . 1 .
O4 O 0.4766(3) 0.2311(13) 0.1180(11) 0.124(3) 0.5000 Uiso . U . . 1 .
O5 O 0.46672(18) 0.1118(8) 0.0749(7) 0.0645(16) 0.5000 Uiso . U . . 4 .
O6 O 0.5090(4) 0.3116(15) 0.2712(17) 0.078(4) 0.2500 Uiso . U . . 2 .
N1 N 0.65206(9) 0.2413(3) 0.2750(4) 0.0449 1.0000 Uani . . . . . .
N2 N 0.4969(4) -0.1308(11) 0.2268(9) 0.056(4) 0.2500 Uiso D . . . 2 .
N3 N 0.5598(5) -0.421(2) 0.2183(11) 0.134(10) 0.2500 Uiso D . . . 2 .
Cl1 Cl 0.73045(3) 0.19953(11) 0.20984(11) 0.0501 1.0000 Uani . . . . . .
Cl2 Cl 0.62136(3) 0.45282(13) 0.46234(14) 0.0677 1.0000 Uani . . . . . .
C1 C 0.57307(11) 0.1546(6) 0.1478(5) 0.0591 1.0000 Uani . . . . . .
C2 C 0.60637(10) 0.1110(5) 0.0738(4) 0.0548 1.0000 Uani . . . . . .
C3 C 0.63079(10) 0.0272(4) 0.1676(4) 0.0443 1.0000 Uani . . . . . .
C4 C 0.63201(12) -0.1178(5) 0.1576(5) 0.0579 1.0000 Uani . . . . . .
C5 C 0.65408(13) -0.1972(5) 0.2414(5) 0.0622 1.0000 Uani . . . . . .
C6 C 0.67489(12) -0.1324(5) 0.3417(5) 0.0542 1.0000 Uani . . . . . .
C7 C 0.67400(10) 0.0116(4) 0.3537(4) 0.0449 1.0000 Uani . . . . . .
C8 C 0.65277(9) 0.0930(4) 0.2668(4) 0.0409 1.0000 Uani . . . . . .
C9 C 0.67705(10) 0.3202(4) 0.3491(4) 0.0392 1.0000 Uani . . . . . .
C10 C 0.71394(10) 0.3104(4) 0.3322(4) 0.0394 1.0000 Uani . . . . . .
C11 C 0.73854(11) 0.3896(4) 0.4062(4) 0.0484 1.0000 Uani . . . . . .
C12 C 0.72707(13) 0.4867(5) 0.4972(4) 0.0550 1.0000 Uani . . . . . .
C13 C 0.69078(13) 0.5068(5) 0.5124(4) 0.0545 1.0000 Uani . . . . . .
C14 C 0.66681(11) 0.4240(4) 0.4403(4) 0.0451 1.0000 Uani . . . . . .
C15 C 0.5284(4) -0.1999(14) 0.2334(10) 0.067(5) 0.2500 Uiso D . . . 2 .
C16 C 0.5271(4) -0.3452(14) 0.2123(10) 0.101(8) 0.2500 Uiso D . . . 2 .
C17 C 0.4943(5) -0.4133(14) 0.1875(10) 0.143(14) 0.2500 Uiso D . . . 2 .
C18 C 0.4624(4) -0.3365(16) 0.1847(10) 0.109(9) 0.2500 Uiso D . . . 2 .
C19 C 0.4645(3) -0.1912(15) 0.2042(9) 0.070(5) 0.2500 Uiso D . . . 2 .
H11 H 0.6321 0.2591 0.3129 0.0541 1.0000 Uiso R . . . . .
H21 H 0.6187 0.1948 0.0442 0.0669 1.0000 Uiso R . . . . .
H22 H 0.5994 0.0542 -0.0041 0.0670 1.0000 Uiso R . . . . .
H31 H 0.5794 -0.3796 0.2395 0.1529 0.2500 Uiso R . . . 2 .
H32 H 0.5597 -0.5076 0.1995 0.1529 0.2500 Uiso R . . . 2 .
H41 H 0.6178 -0.1628 0.0914 0.0690 1.0000 Uiso R . . . . .
H51 H 0.6548 -0.2946 0.2326 0.0721 1.0000 Uiso R . . . . .
H61 H 0.6897 -0.1854 0.4000 0.0641 1.0000 Uiso R . . . . .
H62 H 0.4918 0.3446 0.3126 0.0920 0.2500 Uiso R . . . 2 .
H71 H 0.6877 0.0567 0.4218 0.0540 1.0000 Uiso R . . . . .
H111 H 0.7630 0.3754 0.3944 0.0570 1.0000 Uiso R . . . . .
H121 H 0.7436 0.5399 0.5479 0.0680 1.0000 Uiso R . . . . .
H131 H 0.6827 0.5753 0.5717 0.0641 1.0000 Uiso R . . . . .
H151 H 0.5507 -0.1572 0.2565 0.1027 0.2500 Uiso R . . . 2 .
H171 H 0.4932 -0.5100 0.1644 0.1539 0.2500 Uiso R . . . 2 .
H181 H 0.4397 -0.3764 0.1629 0.1399 0.2500 Uiso R . . . 2 .
H191 H 0.4442 -0.1314 0.2034 0.1277 0.2500 Uiso R . . . 2 .
H33 H 0.5377 -0.0506 0.4363 0.1273 0.5000 Uiso R . . . 1 .
H35 H 0.5071 -0.1210 0.3988 0.1284 0.5000 Uiso R . . . 1 .
H52 H 0.4630 0.1999 0.0606 0.0757 0.5000 Uiso R . . . 4 .
H53 H 0.4772 0.0785 0.0063 0.0757 0.5000 Uiso R . . . 4 .
H42 H 0.4563 0.2553 0.1495 0.1368 0.5000 Uiso R . . . 1 .
H43 H 0.4900 0.3057 0.1201 0.1368 0.5000 Uiso R . . . 1 .
H63 H 0.5220 0.3803 0.2578 0.0930 0.2500 Uiso R . . . 2 .

loop_
_atom_site_aniso_label
_atom_site_aniso_U_11
_atom_site_aniso_U_22
_atom_site_aniso_U_33
_atom_site_aniso_U_23
_atom_site_aniso_U_13
_atom_site_aniso_U_12
Co1 0.0359(4) 0.0804(6) 0.0444(4) 0.0000 -0.0018(3) 0.0000
O1 0.0325(14) 0.096(3) 0.0520(16) -0.0090(17) 0.0010(12) -0.0115(15)
O2 0.042(2) 0.103(3) 0.172(5) -0.070(3) 0.017(2) -0.007(2)
N1 0.0388(17) 0.0383(17) 0.058(2) -0.0029(16) 0.0003(14) 0.0025(14)
Cl1 0.0468(5) 0.0475(6) 0.0565(6) -0.0028(4) 0.0102(4) 0.0011(4)
Cl2 0.0592(7) 0.0586(7) 0.0863(9) -0.0045(6) 0.0175(6) 0.0150(5)
C1 0.033(2) 0.075(3) 0.069(3) -0.003(3) -0.0012(19) 0.005(2)
C2 0.036(2) 0.076(3) 0.052(2) -0.003(2) 0.0018(17) -0.006(2)
C3 0.0353(18) 0.053(2) 0.045(2) -0.0027(18) 0.0100(15) -0.0049(17)
C4 0.053(2) 0.059(3) 0.062(3) -0.018(2) 0.011(2) -0.013(2)
C5 0.068(3) 0.041(2) 0.079(3) -0.008(2) 0.017(3) -0.004(2)
C6 0.056(2) 0.044(2) 0.063(3) 0.008(2) 0.011(2) 0.0022(19)
C7 0.044(2) 0.042(2) 0.049(2) -0.0001(17) 0.0030(16) -0.0041(16)
C8 0.0330(18) 0.043(2) 0.047(2) -0.0029(17) 0.0083(15) -0.0022(15)
C9 0.044(2) 0.0313(18) 0.0419(19) 0.0045(15) 0.0007(15) 0.0003(15)
C10 0.045(2) 0.0348(19) 0.0383(18) 0.0052(15) 0.0020(15) -0.0024(15)
C11 0.044(2) 0.047(2) 0.054(2) 0.0067(19) -0.0042(17) -0.0074(17)
C12 0.066(3) 0.043(2) 0.055(2) 0.001(2) -0.008(2) -0.011(2)
C13 0.077(3) 0.039(2) 0.048(2) -0.0009(19) 0.007(2) -0.001(2)
C14 0.050(2) 0.038(2) 0.047(2) 0.0055(17) 0.0088(17) 0.0030(17)

loop_
_atom_type_symbol
_atom_type_scat_dispersion_real
_atom_type_scat_dispersion_imag
_atom_type_scat_Cromer_Mann_a1
_atom_type_scat_Cromer_Mann_b1
_atom_type_scat_Cromer_Mann_a2
_atom_type_scat_Cromer_Mann_b2
_atom_type_scat_Cromer_Mann_a3
_atom_type_scat_Cromer_Mann_b3
_atom_type_scat_Cromer_Mann_a4
_atom_type_scat_Cromer_Mann_b4
_atom_type_scat_Cromer_Mann_c
_atom_type_scat_source
C 0.0033 0.0016 2.3100 20.8439 1.0200 10.2075 1.5886 0.5687 0.8650 51.6512 0.2156 'International Tables Vol C 4.2.6.8 and 6.1.1.4'
H 0.0000 0.0000 0.4930 10.5109 0.3229 26.1257 0.1402 3.1424 0.0408 57.7998 0.0030 'International Tables Vol C 4.2.6.8 and 6.1.1.4'
N 0.0061 0.0033 12.2126 0.0057 3.1322 9.8933 2.0125 28.9975 1.1663 0.5826 -11.5290 'International Tables Vol C 4.2.6.8 and 6.1.1.4'
O 0.0106 0.0060 3.0485 13.2771 2.2868 5.7011 1.5463 0.3239 0.8670 32.9089 0.2508 'International Tables Vol C 4.2.6.8 and 6.1.1.4'
Cl 0.1484 0.1585 11.4604 0.0104 7.1964 1.1662 6.2556 18.5194 1.6455 47.7784 -9.5574 'International Tables Vol C 4.2.6.8 and 6.1.1.4'
Co 0.3494 0.9721 12.2841 4.2791 7.3409 0.2784 4.0034 13.5359 2.3488 71.1692 1.0118 'International Tables Vol C 4.2.6.8 and 6.1.1.4'

loop_
_geom_angle_atom_site_label_1
_geom_angle_site_symmetry_1
_geom_angle_atom_site_label_2
_geom_angle_site_symmetry_2
_geom_angle_atom_site_label_3
_geom_angle_site_symmetry_3
_geom_angle
_geom_angle_publ_flag
O3 5_655 Co1 . O1 5_655 88.4(3) yes
O3 5_655 Co1 . O4 5_655 174.2(5) yes
O1 5_655 Co1 . O4 5_655 88.5(3) yes
O3 5_655 Co1 . O1 . 90.8(3) yes
O1 5_655 Co1 . O1 . 178.9(2) yes
O4 5_655 Co1 . O1 . 92.3(3) yes
O3 5_655 Co1 . O3 . 87.1(6) yes
O1 5_655 Co1 . O3 . 90.8(3) yes
O4 5_655 Co1 . O3 . 88.0(5) yes
O1 . Co1 . O3 . 88.4(3) yes
O3 5_655 Co1 . O4 . 88.0(5) yes
O1 5_655 Co1 . O4 . 92.3(3) yes
O4 5_655 Co1 . O4 . 97.0(7) yes
O1 . Co1 . O4 . 88.5(3) yes
O3 . Co1 . O4 . 174.2(5) yes
Co1 . O1 . C1 . 126.2(3) yes
Co1 . O3 . H33 . 119.6 no
Co1 . O3 . H35 . 106.1 no
H33 . O3 . H35 . 105.4 no
Co1 . O4 . H42 . 107.9 no
Co1 . O4 . H43 . 107.1 no
H42 . O4 . H43 . 106.6 no
Co1 . O5 . H52 . 109.2 no
Co1 . O5 . H53 . 109.7 no
H52 . O5 . H53 . 107.8 no
Co1 . O6 . H62 . 107.4 no
Co1 . O6 . H63 . 148.3 no
H62 . O6 . H63 . 104.3 no
C8 . N1 . C9 . 123.9(3) yes
C8 . N1 . H11 . 103.9 no
C9 . N1 . H11 . 104.0 no
Co1 . N2 . C15 . 115.7(9) yes
Co1 . N2 . C19 . 119.2(9) yes
C15 . N2 . C19 . 125.1(11) yes
C16 . N3 . H31 . 120.9 no
C16 . N3 . H32 . 119.1 no
H31 . N3 . H32 . 120.0 no
O1 . C1 . O2 . 123.5(4) yes
O1 . C1 . C2 . 118.6(4) yes
O2 . C1 . C2 . 117.8(4) yes
C1 . C2 . C3 . 109.7(4) yes
C1 . C2 . H21 . 109.0 no
C3 . C2 . H21 . 109.6 no
C1 . C2 . H22 . 109.4 no
C3 . C2 . H22 . 109.5 no
H21 . C2 . H22 . 109.6 no
C2 . C3 . C4 . 120.3(4) yes
C2 . C3 . C8 . 121.4(4) yes
C4 . C3 . C8 . 118.3(4) yes
C3 . C4 . C5 . 121.7(4) yes
C3 . C4 . H41 . 119.2 no
C5 . C4 . H41 . 119.1 no
C4 . C5 . C6 . 119.9(4) yes
C4 . C5 . H51 . 120.6 no
C6 . C5 . H51 . 119.6 no
C5 . C6 . C7 . 119.4(4) yes
C5 . C6 . H61 . 120.6 no
C7 . C6 . H61 . 120.0 no
C6 . C7 . C8 . 121.2(4) yes
C6 . C7 . H71 . 120.3 no
C8 . C7 . H71 . 118.5 no
N1 . C8 . C3 . 118.2(4) yes
N1 . C8 . C7 . 122.3(4) yes
C3 . C8 . C7 . 119.5(4) yes
N1 . C9 . C10 . 123.4(3) yes
N1 . C9 . C14 . 121.9(3) yes
C10 . C9 . C14 . 114.6(3) yes
Cl1 . C10 . C9 . 120.0(3) yes
Cl1 . C10 . C11 . 117.1(3) yes
C9 . C10 . C11 . 122.9(4) yes
C10 . C11 . C12 . 120.0(4) yes
C10 . C11 . H111 . 119.5 no
C12 . C11 . H111 . 120.6 no
C11 . C12 . C13 . 119.7(4) yes
C11 . C12 . H121 . 120.3 no
C13 . C12 . H121 . 120.1 no
C12 . C13 . C14 . 119.2(4) yes
C12 . C13 . H131 . 120.4 no
C14 . C13 . H131 . 120.4 no
Cl2 . C14 . C9 . 118.8(3) yes
Cl2 . C14 . C13 . 117.8(3) yes
C9 . C14 . C13 . 123.5(4) yes
N2 . C15 . C16 . 116.7(11) yes
N2 . C15 . H151 . 124.2 no
C16 . C15 . H151 . 119.0 no
N3 . C16 . C15 . 117.9(11) yes
N3 . C16 . C17 . 121.4(9) yes
C15 . C16 . C17 . 120.7(8) yes
C16 . C17 . C18 . 120.1(7) yes
C16 . C17 . H171 . 121.7 no
C18 . C17 . H171 . 118.0 no
C17 . C18 . C19 . 118.0(7) yes
C17 . C18 . H181 . 123.5 no
C19 . C18 . H181 . 118.3 no
C18 . C19 . N2 . 119.4(8) yes
C18 . C19 . H191 . 123.3 no
N2 . C19 . H191 . 117.3 no

loop_
_geom_bond_atom_site_label_1
_geom_bond_site_symmetry_1
_geom_bond_atom_site_label_2
_geom_bond_site_symmetry_2
_geom_bond_distance
_geom_bond_publ_flag
Co1 . O3 5_655 2.103(11) yes
Co1 . O1 5_655 2.100(3) yes
Co1 . O4 5_655 2.065(12) yes
Co1 . O1 . 2.100(3) yes
Co1 . O3 . 2.103(11) yes
Co1 . O4 . 2.065(12) yes
O1 . C1 . 1.252(5) yes
O2 . C1 . 1.244(6) yes
O3 . H33 . 0.858 no
O3 . H35 . 0.857 no
O4 . H42 . 0.862 no
O4 . H43 . 0.869 no
O5 . H52 . 0.861 no
O5 . H53 . 0.856 no
O6 . H62 . 0.835 no
O6 . H63 . 0.830 no
N1 . C8 . 1.416(5) yes
N1 . C9 . 1.389(5) yes
N1 . H11 . 0.863 no
N2 . C15 . 1.3501(10) yes
N2 . C19 . 1.3501(10) yes
N3 . C16 . 1.4198(10) yes
N3 . H31 . 0.850 no
N3 . H32 . 0.850 no
Cl1 . C10 . 1.736(4) yes
Cl2 . C14 . 1.743(4) yes
C1 . C2 . 1.523(6) yes
C2 . C3 . 1.507(6) yes
C2 . H21 . 0.973 no
C2 . H22 . 0.970 no
C3 . C4 . 1.387(6) yes
C3 . C8 . 1.406(6) yes
C4 . C5 . 1.376(7) yes
C4 . H41 . 0.933 no
C5 . C6 . 1.385(7) yes
C5 . H51 . 0.933 no
C6 . C7 . 1.377(6) yes
C6 . H61 . 0.934 no
C7 . C8 . 1.387(6) yes
C7 . H71 . 0.937 no
C9 . C10 . 1.398(5) yes
C9 . C14 . 1.400(5) yes
C10 . C11 . 1.380(5) yes
C11 . C12 . 1.370(6) yes
C11 . H111 . 0.935 no
C12 . C13 . 1.384(7) yes
C12 . H121 . 0.933 no
C13 . C14 . 1.375(6) yes
C13 . H131 . 0.935 no
C15 . C16 . 1.3999(10) yes
C15 . H151 . 0.950 no
C16 . C17 . 1.4001(10) yes
C17 . C18 . 1.4000(10) yes
C17 . H171 . 0.950 no
C18 . C19 . 1.3998(10) yes
C18 . H181 . 0.950 no
C19 . H191 . 0.950 no

loop_
_geom_hbond_atom_site_label_D
_geom_hbond_site_symmetry_D
_geom_hbond_atom_site_label_H
_geom_hbond_site_symmetry_H
_geom_hbond_atom_site_label_A
_geom_hbond_site_symmetry_A
_geom_hbond_angle_DHA
_geom_hbond_distance_DH
_geom_hbond_distance_HA
_geom_hbond_distance_DA
_geom_hbond_publ_flag
N1 . H11 . O2 . 131 0.86 2.22 2.865(9) yes
N3 . H32 . O2 1_545 155 0.85 2.38 3.176(9) yes
C17 . H171 . O4 1_545 168 0.95 2.58 3.516(9) yes
C17 . H171 . O6 1_545 131 0.95 2.08 2.797(9) yes
C17 . H171 . O6 5_645 146 0.95 1.82 2.656(9) yes
O3 . H33 . O1 6_555 143 0.86 1.94 2.669(9) yes
O3 . H35 . O5 6_555 139 0.86 2.35 3.047(9) yes
O5 . H53 . O1 2_655 125 0.86 2.19 2.773(9) yes
O5 . H53 . O3 6_554 151 0.86 2.27 3.047(9) yes
O5 . H53 . N2 2_655 146 0.86 2.58 3.326(9) yes
O4 . H42 . O2 5_655 153 0.86 1.72 2.519(9) yes
O4 . H42 . C1 5_655 127 0.86 2.51 3.105(9) yes
O6 . H63 . N3 1_565 180 0.83 2.41 3.236(9) yes
O6 . H63 . C17 5_665 121 0.83 2.13 2.656(9) yes
